data_7214393
loop_
_publ_author_name
'Yang, Songjie'
'Pop, Flavia'
'Melan, Caroline'
'Brooks, Andrew C.'
'Martin, Lee'
'Horton, Peter'
'Auban-Senzier, Pascale'
'Rikken, Geert L. J. A.'
'Avarvari, Narcis'
'Wallis, John D.'

_publ_section_title
;
 Charge transfer complexes and radical cation salts of chiral methylated
 organosulfur donors
;
_journal_issue 19
_journal_name_full CrystEngComm
_journal_page_first 3906
_journal_paper_doi 10.1039/c3ce42539h
_journal_volume 16
_journal_year 2014
_chemical_absolute_configuration rmad
_chemical_formula_moiety 'C14 H16 S8'
_chemical_formula_sum 'C14 H16 S8'
_chemical_formula_weight 440.75
_chemical_name_common '(R)-TMBEDT axial'
_chemical_name_systematic
;
 ?
;
_space_group_IT_number 4
_symmetry_cell_setting monoclinic
_symmetry_space_group_name_Hall 'P 2yb'
_symmetry_space_group_name_H-M 'P 1 21 1'
_atom_sites_solution_hydrogens geom
_atom_sites_solution_primary direct
_atom_sites_solution_secondary difmap
_audit_creation_method SHELXL-97
_cell_angle_alpha 90.00
_cell_angle_beta 91.722(5)
_cell_angle_gamma 90.00
_cell_formula_units_Z 2
_cell_length_a 6.4428(3)
_cell_length_b 13.612(2)
_cell_length_c 11.8759(12)
_cell_measurement_reflns_used 2612
_cell_measurement_temperature 293(2)
_cell_measurement_theta_max 27.56
_cell_measurement_theta_min 3.64
_cell_volume 1041.04(19)
_computing_cell_refinement 'Dirax/lsq (Duisenberg & Schreurs, 1989-2000)'
_computing_data_collection KappaCCD
_computing_data_reduction 'Denzo and Scalepak'
_computing_structure_refinement 'SHELXL-97 (Sheldrick, 1997)'
_computing_structure_solution 'SHELXL-97 (Sheldrick, 1997)'
_diffrn_ambient_temperature 293(2)
_diffrn_measured_fraction_theta_full 0.987
_diffrn_measured_fraction_theta_max 0.987
_diffrn_measurement_device_type 'Nonius Kappa CCD'
_diffrn_measurement_method 'phi and omega scans'
_diffrn_radiation_monochromator graphite
_diffrn_radiation_source 'fine-focus sealed tube'
_diffrn_radiation_type MoK\a
_diffrn_radiation_wavelength 0.71073
_diffrn_reflns_av_R_equivalents 0.0240
_diffrn_reflns_av_sigmaI/netI 0.0452
_diffrn_reflns_limit_h_max 6
_diffrn_reflns_limit_h_min -8
_diffrn_reflns_limit_k_max 17
_diffrn_reflns_limit_k_min -16
_diffrn_reflns_limit_l_max 15
_diffrn_reflns_limit_l_min -14
_diffrn_reflns_number 8267
_diffrn_reflns_theta_full 27.56
_diffrn_reflns_theta_max 27.56
_diffrn_reflns_theta_min 3.64
_exptl_absorpt_coefficient_mu 0.851
_exptl_absorpt_correction_T_max 0.7456
_exptl_absorpt_correction_T_min 0.6095
_exptl_absorpt_correction_type multi-scan
_exptl_absorpt_process_details sadabs
_exptl_crystal_colour red
_exptl_crystal_density_diffrn 1.406
_exptl_crystal_density_meas ?
_exptl_crystal_density_method 'not measured'
_exptl_crystal_description stick
_exptl_crystal_F_000 456
_exptl_crystal_size_max 0.41
_exptl_crystal_size_mid 0.20
_exptl_crystal_size_min 0.19
_refine_diff_density_max 0.526
_refine_diff_density_min -0.586
_refine_diff_density_rms 0.065
_refine_ls_abs_structure_details 'Flack H D (1983), Acta Cryst. A39, 876-881'
_refine_ls_abs_structure_Flack 0.1(2)
_refine_ls_extinction_method none
_refine_ls_goodness_of_fit_ref 1.050
_refine_ls_hydrogen_treatment constr
_refine_ls_matrix_type full
_refine_ls_number_parameters 199
_refine_ls_number_reflns 4230
_refine_ls_number_restraints 1
_refine_ls_restrained_S_all 1.050
_refine_ls_R_factor_all 0.0733
_refine_ls_R_factor_gt 0.0405
_refine_ls_shift/su_max 0.003
_refine_ls_shift/su_mean 0.000
_refine_ls_structure_factor_coef Fsqd
_refine_ls_weighting_details 'calc w=1/[\s^2^(Fo^2^)+(0.0435P)^2^+0.5917P] where P=(Fo^2^+2Fc^2^)/3'
_refine_ls_weighting_scheme calc
_refine_ls_wR_factor_gt 0.0926
_refine_ls_wR_factor_ref 0.1077
_reflns_number_gt 3048
_reflns_number_total 4230
_reflns_threshold_expression >2sigma(I)
_cod_data_source_file c3ce42539h2.cif
_cod_data_source_block (R)-5-ax
_cod_depositor_comments
;
The following automatic conversions were performed:

'_symmetry_cell_setting' value 'Monoclinic' changed to 'monoclinic'
according to
/usr/data/users/saulius/crontab/automatic-downloads/rss-feeds/RSC/lib/dictionaries/cif_core.dic
dictionary named 'cif_core.dic' version 2.4.2 from 2011-04-26.

Automatic conversion script
Id: cif_fix_values 2281 2013-09-26 08:29:07Z andrius 

The following automatic conversions were performed:

'_exptl_crystal_density_meas' value 'not measured' was changed to '?'
- the value is perceived as not measured.

Automatic conversion script
Id: cif_fix_values 3008 2015-01-20 13:52:24Z robertas 
;
_cod_original_cell_volume 1041.02(19)
_cod_original_sg_symbol_Hall P2yb
_cod_original_sg_symbol_H-M P21
_cod_database_code 7214393

loop_
_symmetry_equiv_pos_as_xyz
'x, y, z'
'-x, y+1/2, -z'

loop_
_atom_site_label
_atom_site_type_symbol
_atom_site_fract_x
_atom_site_fract_y
_atom_site_fract_z
_atom_site_U_iso_or_equiv
_atom_site_adp_type
_atom_site_occupancy
_atom_site_symmetry_multiplicity
_atom_site_calc_flag
_atom_site_refinement_flags
S4 S 0.52982(19) -1.91090(11) -1.21832(12) 0.0377(4) Uani 1 1 d .
S3 S 0.12060(19) -1.91823(11) -1.11300(12) 0.0403(4) Uani 1 1 d .
S6 S 0.3816(2) -2.08365(12) -1.39156(13) 0.0419(4) Uani 1 1 d .
S5 S -0.0238(2) -2.09137(12) -1.28123(12) 0.0391(4) Uani 1 1 d .
S2 S 0.6975(2) -1.75176(16) -1.07758(16) 0.0680(6) Uani 1 1 d .
S7 S -0.1900(2) -2.25635(15) -1.41135(17) 0.0656(6) Uani 1 1 d .
S1 S 0.2059(2) -1.75595(18) -0.95496(18) 0.0816(9) Uani 1 1 d .
S8 S 0.2906(2) -2.24896(16) -1.54686(17) 0.0737(7) Uani 1 1 d .
C3 C 0.2827(7) -1.9661(5) -1.2163(5) 0.0310(15) Uani 1 1 d .
C2 C 0.4846(8) -1.8263(5) -1.1108(5) 0.0381(16) Uani 1 1 d .
C5 C 0.0232(9) -2.1785(5) -1.3865(5) 0.0418(17) Uani 1 1 d .
C1 C 0.2993(8) -1.8284(5) -1.0635(5) 0.0394(17) Uani 1 1 d .
C4 C 0.2217(7) -2.0378(5) -1.2869(5) 0.0296(14) Uani 1 1 d .
C6 C 0.2039(9) -2.1742(6) -1.4367(5) 0.0441(19) Uani 1 1 d .
C10 C 0.6592(9) -1.7880(7) -0.8490(6) 0.078(2) Uani 1 1 d .
H10A H 0.7977 -1.8135 -0.8528 0.117 Uiso 1 1 calc R
H10B H 0.5611 -1.8402 -0.8616 0.117 Uiso 1 1 calc R
H10C H 0.6399 -1.7599 -0.7759 0.117 Uiso 1 1 calc R
C9 C 0.3793(11) -1.5838(7) -1.0287(8) 0.103(3) Uani 1 1 d .
H9A H 0.2408 -1.5582 -1.0250 0.155 Uiso 1 1 calc R
H9B H 0.4001 -1.6104 -1.1023 0.155 Uiso 1 1 calc R
H9C H 0.4775 -1.5319 -1.0141 0.155 Uiso 1 1 calc R
C7 C 0.4103(9) -1.6636(5) -0.9416(6) 0.072(2) Uani 1 1 d .
H7 H 0.3935 -1.6321 -0.8682 0.087 Uiso 1 1 calc R
C8 C 0.6263(8) -1.7099(5) -0.9379(5) 0.0641(17) Uani 1 1 d .
H8 H 0.7232 -1.6568 -0.9179 0.077 Uiso 1 1 calc R
C11 C -0.0805(9) -2.3451(5) -1.5081(5) 0.0701(18) Uani 1 1 d .
H11 H -0.1997 -2.3764 -1.5467 0.084 Uiso 1 1 calc R
C12 C 0.0408(9) -2.2948(5) -1.6001(6) 0.072(2) Uani 1 1 d .
H12 H 0.0724 -2.3462 -1.6548 0.086 Uiso 1 1 calc R
C14 C -0.0839(10) -2.2189(7) -1.6640(6) 0.082(2) Uani 1 1 d .
H14A H 0.0001 -2.1897 -1.7204 0.123 Uiso 1 1 calc R
H14B H -0.1284 -2.1690 -1.6129 0.123 Uiso 1 1 calc R
H14C H -0.2032 -2.2494 -1.6995 0.123 Uiso 1 1 calc R
C13 C 0.0362(12) -2.4277(7) -1.4466(7) 0.098(3) Uani 1 1 d .
H13A H -0.0506 -2.4555 -1.3906 0.147 Uiso 1 1 calc R
H13B H 0.1603 -2.4019 -1.4110 0.147 Uiso 1 1 calc R
H13C H 0.0724 -2.4776 -1.4997 0.147 Uiso 1 1 calc R

loop_
_atom_site_aniso_label
_atom_site_aniso_U_11
_atom_site_aniso_U_22
_atom_site_aniso_U_33
_atom_site_aniso_U_23
_atom_site_aniso_U_13
_atom_site_aniso_U_12
S4 0.0340(7) 0.0374(11) 0.0422(8) -0.0149(9) 0.0080(6) -0.0061(8)
S3 0.0320(7) 0.0438(11) 0.0454(9) -0.0175(9) 0.0075(6) -0.0072(8)
S6 0.0366(7) 0.0438(11) 0.0458(9) -0.0180(9) 0.0089(6) -0.0058(9)
S5 0.0365(7) 0.0406(11) 0.0407(8) -0.0141(9) 0.0080(6) -0.0043(8)
S2 0.0344(7) 0.0901(17) 0.0801(12) -0.0536(12) 0.0133(7) -0.0179(10)
S7 0.0468(8) 0.0632(14) 0.0875(13) -0.0410(11) 0.0147(8) -0.0230(10)
S1 0.0346(8) 0.117(2) 0.0941(14) -0.0819(16) 0.0175(8) -0.0163(11)
S8 0.0429(9) 0.096(2) 0.0826(13) -0.0623(14) 0.0093(8) -0.0078(11)
C3 0.034(3) 0.031(4) 0.028(3) 0.001(3) 0.000(2) 0.004(3)
C2 0.030(3) 0.046(5) 0.038(3) -0.019(3) 0.000(2) -0.002(3)
C5 0.038(3) 0.037(5) 0.050(4) -0.020(3) 0.002(3) -0.004(3)
C1 0.032(3) 0.040(5) 0.046(4) -0.028(3) 0.003(2) -0.001(3)
C4 0.030(3) 0.024(4) 0.035(3) -0.005(3) -0.002(2) 0.000(2)
C6 0.032(3) 0.056(6) 0.044(4) -0.019(3) -0.003(3) 0.000(3)
C10 0.057(4) 0.099(6) 0.078(5) -0.027(4) 0.002(3) -0.015(4)
C9 0.070(5) 0.093(7) 0.146(8) -0.047(6) -0.008(5) 0.006(5)
C7 0.042(3) 0.083(5) 0.092(5) -0.061(4) 0.010(3) -0.010(3)
C8 0.040(3) 0.075(5) 0.077(4) -0.047(3) 0.006(3) -0.014(3)
C11 0.061(4) 0.063(4) 0.086(4) -0.049(3) 0.000(3) -0.011(3)
C12 0.054(3) 0.081(5) 0.079(4) -0.061(4) -0.003(3) -0.003(3)
C14 0.063(4) 0.103(6) 0.080(5) -0.029(4) -0.007(3) -0.009(4)
C13 0.108(6) 0.065(5) 0.120(7) -0.020(4) -0.018(5) 0.003(5)

loop_
_atom_type_symbol
_atom_type_description
_atom_type_scat_dispersion_real
_atom_type_scat_dispersion_imag
_atom_type_scat_source
C C 0.0033 0.0016 'International Tables Vol C Tables 4.2.6.8 and 6.1.1.4'
H H 0.0000 0.0000 'International Tables Vol C Tables 4.2.6.8 and 6.1.1.4'
S S 0.1246 0.1234 'International Tables Vol C Tables 4.2.6.8 and 6.1.1.4'

loop_
_geom_angle_atom_site_label_1
_geom_angle_atom_site_label_2
_geom_angle_atom_site_label_3
_geom_angle
C2 S4 C3 95.8(3)
C3 S3 C1 95.4(3)
C4 S6 C6 94.3(3)
C4 S5 C5 94.5(3)
C2 S2 C8 99.8(3)
C5 S7 C11 101.0(3)
C1 S1 C7 100.9(3)
C6 S8 C12 99.2(3)
C4 C3 S3 122.5(3)
C4 C3 S4 123.4(3)
S3 C3 S4 114.0(4)
C1 C2 S2 128.7(4)
C1 C2 S4 117.6(4)
S2 C2 S4 113.7(3)
C6 C5 S7 130.3(5)
C6 C5 S5 117.5(4)
S7 C5 S5 112.1(3)
C2 C1 S1 129.2(4)
C2 C1 S3 117.2(4)
S1 C1 S3 113.6(3)
C3 C4 S5 122.0(3)
C3 C4 S6 122.4(3)
S5 C4 S6 115.6(3)
C5 C6 S6 117.9(5)
C5 C6 S8 127.6(5)
S6 C6 S8 114.4(3)
C9 C7 C8 114.8(6)
C9 C7 S1 110.9(5)
C8 C7 S1 111.9(5)
C10 C8 C7 114.9(5)
C10 C8 S2 112.5(4)
C7 C8 S2 110.8(4)
C12 C11 C13 114.7(5)
C12 C11 S7 111.7(4)
C13 C11 S7 112.4(5)
C14 C12 C11 113.1(5)
C14 C12 S8 113.2(5)
C11 C12 S8 111.8(5)

loop_
_geom_bond_atom_site_label_1
_geom_bond_atom_site_label_2
_geom_bond_distance
S4 C2 1.750(6)
S4 C3 1.761(6)
S3 C3 1.760(5)
S3 C1 1.768(6)
S6 C4 1.753(5)
S6 C6 1.755(7)
S5 C4 1.744(5)
S5 C5 1.757(6)
S2 C2 1.742(6)
S2 C8 1.825(6)
S7 C5 1.753(6)
S7 C11 1.823(5)
S1 C1 1.745(6)
S1 C7 1.824(6)
S8 C6 1.762(7)
S8 C12 1.821(6)
C3 C4 1.338(4)
C2 C1 1.335(7)
C5 C6 1.324(7)
C10 C8 1.508(10)
C9 C7 1.509(12)
C7 C8 1.528(8)
C11 C12 1.525(9)
C11 C13 1.526(10)
C12 C14 1.500(11)
